data_4064900
loop_
_publ_author_name
'Rohr, Ahleah D.'
'Banaszak Holl, Mark M.'
'Kampf, Jeff W.'
'Ashe, Arthur J.'

_publ_section_title
;
 2H-1,2-Thiaborin: A New Boron--Sulfur Heterocycle
;
_journal_issue 14
_journal_name_full Organometallics
_journal_page_first 3698
_journal_paper_doi 10.1021/om200400j
_journal_volume 30
_journal_year 2011
_chemical_formula_moiety 'C10 H18 B N S'
_chemical_formula_sum 'C10 H18 B N S'
_chemical_formula_weight 195.12
_chemical_name_systematic
; 
 ? 
;
_space_group_IT_number 29
_symmetry_cell_setting orthorhombic
_symmetry_space_group_name_Hall 'P 2c -2ac'
_symmetry_space_group_name_H-M 'P c a 21'
_atom_sites_solution_hydrogens geom
_atom_sites_solution_primary direct
_atom_sites_solution_secondary difmap
_audit_creation_method SHELXL-97
_cell_angle_alpha 90.00
_cell_angle_beta 90.00
_cell_angle_gamma 90.00
_cell_formula_units_Z 16
_cell_length_a 26.1590(18)
_cell_length_b 8.5982(2)
_cell_length_c 20.5101(4)
_cell_measurement_reflns_used 23413
_cell_measurement_temperature 85(2)
_cell_measurement_theta_max 68.3
_cell_measurement_theta_min 2.7
_cell_volume 4613.1(3)
_computing_cell_refinement 'CrystalClear-SM Expert 2.0 r5 (Rigaku, 2010)'
_computing_data_collection 'CrystalClear-SM Expert 2.0 r5 (Rigaku, 2010)'
_computing_data_reduction 'CrystalClear-SM Expert 2.0 r5 (Rigaku, 2010)'
_computing_molecular_graphics 'Bruker SHELXTL'
_computing_publication_material 'Bruker SHELXTL'
_computing_structure_refinement 'SHELXL-97 (Sheldrick, 2008)'
_computing_structure_solution 'SHELXS-97 (Sheldrick, 2008)'
_diffrn_ambient_temperature 85(2)
_diffrn_measured_fraction_theta_full 1.000
_diffrn_measured_fraction_theta_max 1.000
_diffrn_measurement_device_type 'AFC10: Kappa 3 circle, Saturn 744+ CCD'
_diffrn_radiation_monochromator confocal
_diffrn_radiation_source 'micro-focus rotating anode'
_diffrn_radiation_type CuK\a
_diffrn_radiation_wavelength 1.54178
_diffrn_reflns_av_R_equivalents 0.0896
_diffrn_reflns_av_sigmaI/netI 0.0596
_diffrn_reflns_limit_h_max 31
_diffrn_reflns_limit_h_min -31
_diffrn_reflns_limit_k_max 10
_diffrn_reflns_limit_k_min -10
_diffrn_reflns_limit_l_max 24
_diffrn_reflns_limit_l_min -24
_diffrn_reflns_number 55448
_diffrn_reflns_theta_full 68.21
_diffrn_reflns_theta_max 68.21
_diffrn_reflns_theta_min 3.38
_exptl_absorpt_coefficient_mu 2.114
_exptl_absorpt_correction_T_max 0.9017
_exptl_absorpt_correction_T_min 0.7021
_exptl_crystal_colour colorless
_exptl_crystal_density_diffrn 1.124
_exptl_crystal_density_method 'not measured'
_exptl_crystal_description plate
_exptl_crystal_F_000 1696
_exptl_crystal_size_max 0.18
_exptl_crystal_size_mid 0.11
_exptl_crystal_size_min 0.05
_refine_diff_density_max 0.417
_refine_diff_density_min -0.286
_refine_diff_density_rms 0.050
_refine_ls_abs_structure_details 'Flack H D (1983), Acta Cryst. A39, 876-881'
_refine_ls_abs_structure_Flack 0.093(17)
_refine_ls_extinction_method none
_refine_ls_goodness_of_fit_ref 1.076
_refine_ls_hydrogen_treatment constr
_refine_ls_matrix_type full
_refine_ls_number_parameters 489
_refine_ls_number_reflns 8412
_refine_ls_number_restraints 1
_refine_ls_restrained_S_all 1.076
_refine_ls_R_factor_all 0.0608
_refine_ls_R_factor_gt 0.0502
_refine_ls_shift/su_max 0.001
_refine_ls_shift/su_mean 0.000
_refine_ls_structure_factor_coef Fsqd
_refine_ls_weighting_details 'calc w=1/[\s^2^(Fo^2^)+(0.0540P)^2^+2.0904P] where P=(Fo^2^+2Fc^2^)/3'
_refine_ls_weighting_scheme calc
_refine_ls_wR_factor_gt 0.1194
_refine_ls_wR_factor_ref 0.1278
_reflns_number_gt 7168
_reflns_number_total 8412
_reflns_threshold_expression >2sigma(I)
_cod_data_source_file om200400j_si_002.cif
_cod_data_source_block bns
_cod_depositor_comments
;
The following automatic conversions were performed:

'_symmetry_cell_setting' value 'Orthorhombic' changed to
'orthorhombic' according to
/home/saulius/struct/CIF-dictionaries/cif_core.dic dictionary named
'cif_core.dic' version 2.4.1 from 2010-06-29.

Automatic conversion script
Id: cif_fix_values 1715 2011-07-08 13:25:40Z adriana 
;
_cod_original_sg_symbol_H-M Pca2(1)
_cod_database_code 4064900

loop_
_symmetry_equiv_pos_as_xyz
'x, y, z'
'-x, -y, z+1/2'
'x+1/2, -y, z'
'-x+1/2, y, z+1/2'

loop_
_atom_site_label
_atom_site_type_symbol
_atom_site_fract_x
_atom_site_fract_y
_atom_site_fract_z
_atom_site_U_iso_or_equiv
_atom_site_adp_type
_atom_site_occupancy
_atom_site_symmetry_multiplicity
_atom_site_calc_flag
_atom_site_refinement_flags
_atom_site_disorder_assembly
_atom_site_disorder_group
S1 S 0.73364(3) -0.05557(11) 0.44049(5) 0.0319(3) Uani 0.804(4) 1 d P A 1
S1A S 0.75882(10) 0.1497(3) 0.55145(13) 0.0478(9) Uani 0.196(4) 1 d P A 2
S2 S 0.76902(3) 0.34864(9) 0.23403(5) 0.0333(3) Uani 0.928(4) 1 d P B 1
S2A S 0.77148(11) 0.6291(3) 0.31267(15) 0.0379(10) Uani 0.072(4) 1 d P B 2
S3 S 0.52412(3) -0.11109(9) 0.56289(4) 0.0343(3) Uani 0.953(4) 1 d P C 1
S3A S 0.51974(11) 0.1681(4) 0.48427(17) 0.0379(11) Uani 0.047(4) 1 d P C 2
S4 S 1.01733(4) 0.52780(11) 0.85331(5) 0.0366(3) Uani 0.806(4) 1 d P D 1
S4A S 0.99814(11) 0.3070(3) 0.74765(13) 0.0538(10) Uani 0.194(4) 1 d P D 2
C1 C 0.75882(10) 0.1497(3) 0.55145(13) 0.0478(9) Uani 0.804(4) 1 d P A 1
H1A H 0.7814 0.2055 0.5793 0.057 Uiso 0.804(4) 1 calc PR A 1
C1A C 0.73364(3) -0.05557(11) 0.44049(5) 0.0319(3) Uani 0.196(4) 1 d P A 2
H1B H 0.7397 -0.1217 0.4042 0.038 Uiso 0.196(4) 1 calc PR A 2
C2 C 0.70759(15) 0.1587(4) 0.56021(19) 0.0417(8) Uani 1 1 d . . .
H2 H 0.6966 0.2204 0.5960 0.050 Uiso 1 1 calc R A 1
C3 C 0.66878(14) 0.0896(4) 0.5238(2) 0.0455(9) Uani 1 1 d . A .
H3A H 0.6345 0.1083 0.5369 0.055 Uiso 1 1 calc R . .
C4 C 0.67635(16) -0.0012(4) 0.4717(2) 0.0485(11) Uani 1 1 d . . .
H4 H 0.6467 -0.0389 0.4501 0.058 Uiso 1 1 calc R A 1
C5 C 0.85069(13) -0.0888(4) 0.42575(17) 0.0347(8) Uani 1 1 d . . .
H5A H 0.8192 -0.1297 0.4042 0.042 Uiso 1 1 calc R . .
C6 C 0.88094(14) -0.0036(5) 0.37359(19) 0.0420(9) Uani 1 1 d . . .
H6A H 0.8610 0.0849 0.3575 0.063 Uiso 1 1 calc R . .
H6B H 0.8882 -0.0747 0.3374 0.063 Uiso 1 1 calc R . .
H6C H 0.9132 0.0340 0.3922 0.063 Uiso 1 1 calc R . .
C7 C 0.87936(13) -0.2285(4) 0.4523(2) 0.0427(9) Uani 1 1 d . . .
H7A H 0.9114 -0.1939 0.4723 0.064 Uiso 1 1 calc R . .
H7B H 0.8869 -0.3008 0.4166 0.064 Uiso 1 1 calc R . .
H7C H 0.8583 -0.2810 0.4851 0.064 Uiso 1 1 calc R . .
C8 C 0.87591(12) 0.0887(4) 0.51541(17) 0.0356(8) Uani 1 1 d . . .
H8A H 0.9079 0.0500 0.4943 0.043 Uiso 1 1 calc R . .
C9 C 0.87709(14) 0.2654(4) 0.5085(2) 0.0447(9) Uani 1 1 d . . .
H9A H 0.8771 0.2932 0.4622 0.067 Uiso 1 1 calc R . .
H9B H 0.9080 0.3062 0.5293 0.067 Uiso 1 1 calc R . .
H9C H 0.8469 0.3101 0.5297 0.067 Uiso 1 1 calc R . .
C10 C 0.87852(15) 0.0355(5) 0.58619(18) 0.0453(9) Uani 1 1 d . . .
H10A H 0.8486 0.0744 0.6098 0.068 Uiso 1 1 calc R . .
H10B H 0.9097 0.0763 0.6064 0.068 Uiso 1 1 calc R . .
H10C H 0.8790 -0.0784 0.5878 0.068 Uiso 1 1 calc R . .
C11 C 0.77148(11) 0.6291(3) 0.31267(15) 0.0379(10) Uani 0.928(4) 1 d P B 1
H11A H 0.7728 0.7386 0.3186 0.046 Uiso 0.928(4) 1 calc PR B 1
C11A C 0.76902(3) 0.34864(9) 0.23403(5) 0.0333(3) Uani 0.072(4) 1 d P B 2
H11B H 0.7690 0.2887 0.1951 0.040 Uiso 0.072(4) 1 calc PR B 2
C12 C 0.77301(13) 0.5350(4) 0.36594(19) 0.0350(8) Uani 1 1 d . . .
H12 H 0.7752 0.5853 0.4071 0.042 Uiso 1 1 calc R B 1
C13 C 0.77174(13) 0.3690(4) 0.36691(19) 0.0378(8) Uani 1 1 d . B .
H13A H 0.7719 0.3177 0.4079 0.045 Uiso 1 1 calc R . .
C14 C 0.77038(13) 0.2825(4) 0.31263(19) 0.0384(9) Uani 1 1 d . . .
H14 H 0.7701 0.1728 0.3184 0.046 Uiso 1 1 calc R B 1
C15 C 0.76327(11) 0.8231(3) 0.18235(18) 0.0298(7) Uani 1 1 d . . .
H15A H 0.7599 0.8523 0.1354 0.036 Uiso 1 1 calc R . .
C16 C 0.71807(13) 0.8952(4) 0.21648(18) 0.0382(8) Uani 1 1 d . . .
H16A H 0.6864 0.8487 0.1999 0.057 Uiso 1 1 calc R . .
H16B H 0.7177 1.0075 0.2082 0.057 Uiso 1 1 calc R . .
H16C H 0.7207 0.8765 0.2635 0.057 Uiso 1 1 calc R . .
C17 C 0.81397(14) 0.8917(4) 0.2050(2) 0.0430(9) Uani 1 1 d . . .
H17A H 0.8199 0.8636 0.2507 0.065 Uiso 1 1 calc R . .
H17B H 0.8128 1.0052 0.2009 0.065 Uiso 1 1 calc R . .
H17C H 0.8418 0.8505 0.1781 0.065 Uiso 1 1 calc R . .
C18 C 0.75814(15) 0.5777(4) 0.11920(17) 0.0394(9) Uani 1 1 d . . .
H18A H 0.7569 0.4628 0.1267 0.047 Uiso 1 1 calc R . .
C19 C 0.70891(15) 0.6204(4) 0.08457(17) 0.0423(9) Uani 1 1 d . . .
H19A H 0.6799 0.6012 0.1136 0.063 Uiso 1 1 calc R . .
H19B H 0.7053 0.5569 0.0452 0.063 Uiso 1 1 calc R . .
H19C H 0.7098 0.7307 0.0725 0.063 Uiso 1 1 calc R . .
C20 C 0.80426(17) 0.6080(6) 0.0766(2) 0.0645(13) Uani 1 1 d . . .
H20A H 0.8070 0.7197 0.0677 0.097 Uiso 1 1 calc R . .
H20B H 0.8005 0.5515 0.0354 0.097 Uiso 1 1 calc R . .
H20C H 0.8352 0.5725 0.0990 0.097 Uiso 1 1 calc R . .
C21 C 0.51974(11) 0.1681(4) 0.48427(17) 0.0379(11) Uani 0.953(4) 1 d P C 1
H21A H 0.5187 0.2777 0.4786 0.046 Uiso 0.953(4) 1 calc PR C 1
C21A C 0.52412(3) -0.11109(9) 0.56289(4) 0.0343(3) Uani 0.047(4) 1 d P C 2
H21B H 0.5259 -0.1713 0.6017 0.041 Uiso 0.047(4) 1 calc PR C 2
C22 C 0.52157(12) 0.0773(4) 0.43049(19) 0.0351(8) Uani 1 1 d . . .
H22 H 0.5216 0.1281 0.3894 0.042 Uiso 1 1 calc R C 1
C23 C 0.52349(13) -0.0875(4) 0.43045(19) 0.0379(8) Uani 1 1 d . C .
H23A H 0.5239 -0.1388 0.3894 0.045 Uiso 1 1 calc R . .
C24 C 0.52475(13) -0.1756(4) 0.48378(18) 0.0374(8) Uani 1 1 d . . .
H24 H 0.5261 -0.2849 0.4774 0.045 Uiso 1 1 calc R C 1
C25 C 0.51413(16) 0.1143(4) 0.67817(18) 0.0443(10) Uani 1 1 d . . .
H25A H 0.5110 -0.0001 0.6704 0.053 Uiso 1 1 calc R . .
C26 C 0.46793(17) 0.1616(4) 0.71805(19) 0.0522(11) Uani 1 1 d . . .
H26A H 0.4702 0.2725 0.7287 0.078 Uiso 1 1 calc R . .
H26B H 0.4670 0.1007 0.7584 0.078 Uiso 1 1 calc R . .
H26C H 0.4367 0.1422 0.6928 0.078 Uiso 1 1 calc R . .
C27 C 0.56391(18) 0.1388(5) 0.7148(2) 0.0643(13) Uani 1 1 d . . .
H27A H 0.5926 0.1047 0.6875 0.097 Uiso 1 1 calc R . .
H27B H 0.5634 0.0780 0.7552 0.097 Uiso 1 1 calc R . .
H27C H 0.5679 0.2493 0.7252 0.097 Uiso 1 1 calc R . .
C28 C 0.51639(12) 0.3610(3) 0.61586(18) 0.0299(7) Uani 1 1 d . . .
H28A H 0.5148 0.3887 0.6632 0.036 Uiso 1 1 calc R . .
C29 C 0.47001(13) 0.4350(4) 0.58488(19) 0.0395(8) Uani 1 1 d . . .
H29A H 0.4711 0.4187 0.5376 0.059 Uiso 1 1 calc R . .
H29B H 0.4699 0.5468 0.5942 0.059 Uiso 1 1 calc R . .
H29C H 0.4389 0.3876 0.6027 0.059 Uiso 1 1 calc R . .
C30 C 0.56595(13) 0.4288(4) 0.5906(2) 0.0428(9) Uani 1 1 d . . .
H30A H 0.5948 0.3799 0.6132 0.064 Uiso 1 1 calc R . .
H30B H 0.5664 0.5411 0.5987 0.064 Uiso 1 1 calc R . .
H30C H 0.5687 0.4091 0.5437 0.064 Uiso 1 1 calc R . .
C31 C 0.99814(11) 0.3070(3) 0.74765(13) 0.0538(10) Uani 0.806(4) 1 d P D 1
H31A H 0.9773 0.2385 0.7229 0.065 Uiso 0.806(4) 1 calc PR D 1
C31A C 1.01733(4) 0.52780(11) 0.85331(5) 0.0366(3) Uani 0.194(4) 1 d P D 2
H31B H 1.0098 0.5902 0.8903 0.044 Uiso 0.194(4) 1 calc PR D 2
C32 C 1.04822(14) 0.3126(4) 0.7357(2) 0.0438(9) Uani 1 1 d . . .
H32 H 1.0605 0.2482 0.7015 0.053 Uiso 1 1 calc R D 1
C33 C 1.08476(14) 0.4033(4) 0.76836(19) 0.0412(9) Uani 1 1 d . D .
H33A H 1.1190 0.3976 0.7531 0.049 Uiso 1 1 calc R . .
C34 C 1.07567(15) 0.4966(4) 0.8187(2) 0.0430(10) Uani 1 1 d . . .
H34 H 1.1040 0.5503 0.8369 0.052 Uiso 1 1 calc R D 1
C35 C 0.90077(16) 0.5323(6) 0.8688(2) 0.0685(15) Uani 1 1 d . . .
H35A H 0.9318 0.5751 0.8910 0.082 Uiso 1 1 calc R . .
C36 C 0.87121(17) 0.4443(7) 0.9196(2) 0.0750(16) Uani 1 1 d . . .
H36A H 0.8404 0.3996 0.8998 0.112 Uiso 1 1 calc R . .
H36B H 0.8613 0.5153 0.9548 0.112 Uiso 1 1 calc R . .
H36C H 0.8925 0.3607 0.9373 0.112 Uiso 1 1 calc R . .
C37 C 0.87213(16) 0.6696(5) 0.8412(3) 0.0726(16) Uani 1 1 d . . .
H37A H 0.8940 0.7247 0.8100 0.109 Uiso 1 1 calc R . .
H37B H 0.8626 0.7402 0.8767 0.109 Uiso 1 1 calc R . .
H37C H 0.8412 0.6331 0.8191 0.109 Uiso 1 1 calc R . .
C38 C 0.87882(15) 0.3475(4) 0.78063(19) 0.0429(9) Uani 1 1 d . . .
H38A H 0.8462 0.3854 0.8004 0.051 Uiso 1 1 calc R . .
C39 C 0.87902(15) 0.1723(4) 0.7910(2) 0.0516(10) Uani 1 1 d . . .
H39A H 0.9102 0.1280 0.7722 0.077 Uiso 1 1 calc R . .
H39B H 0.8491 0.1265 0.7696 0.077 Uiso 1 1 calc R . .
H39C H 0.8779 0.1497 0.8378 0.077 Uiso 1 1 calc R . .
C40 C 0.87604(15) 0.3923(5) 0.70916(18) 0.0517(10) Uani 1 1 d . . .
H40A H 0.8742 0.5058 0.7053 0.078 Uiso 1 1 calc R . .
H40B H 0.8455 0.3457 0.6895 0.078 Uiso 1 1 calc R . .
H40C H 0.9066 0.3544 0.6866 0.078 Uiso 1 1 calc R . .
N1 N 0.83334(10) 0.0171(3) 0.47919(14) 0.0290(6) Uani 1 1 d . A .
N2 N 0.76283(10) 0.6507(3) 0.18414(14) 0.0283(6) Uani 1 1 d . B .
N3 N 0.51554(10) 0.1892(3) 0.61314(14) 0.0286(6) Uani 1 1 d . C .
N4 N 0.91958(10) 0.4266(3) 0.81616(14) 0.0350(7) Uani 1 1 d . D .
B1 B 0.78158(13) 0.0413(4) 0.49218(18) 0.0262(7) Uani 1 1 d . . .
B2 B 0.76755(12) 0.5621(4) 0.2416(2) 0.0267(8) Uani 1 1 d . . .
B3 B 0.51921(12) 0.1023(4) 0.5553(2) 0.0271(8) Uani 1 1 d . . .
B4 B 0.97187(14) 0.4146(4) 0.80355(19) 0.0295(8) Uani 1 1 d . . .

loop_
_atom_site_aniso_label
_atom_site_aniso_U_11
_atom_site_aniso_U_22
_atom_site_aniso_U_33
_atom_site_aniso_U_23
_atom_site_aniso_U_13
_atom_site_aniso_U_12
S1 0.0301(5) 0.0315(5) 0.0342(6) -0.0051(4) -0.0021(4) -0.0018(4)
S1A 0.0565(17) 0.0402(14) 0.0466(16) 0.0087(11) 0.0154(12) 0.0091(10)
S2 0.0458(5) 0.0205(4) 0.0336(5) 0.0008(4) -0.0028(4) 0.0023(3)
S2A 0.0396(17) 0.0392(17) 0.0349(19) 0.0017(13) -0.0039(13) 0.0056(12)
S3 0.0501(6) 0.0212(4) 0.0317(5) -0.0018(3) -0.0009(4) 0.0027(3)
S3A 0.0331(18) 0.0378(18) 0.043(2) -0.0036(14) 0.0020(13) 0.0017(12)
S4 0.0362(6) 0.0344(5) 0.0393(7) -0.0054(4) -0.0062(4) 0.0020(4)
S4A 0.073(2) 0.0412(14) 0.0467(17) 0.0092(11) 0.0192(13) 0.0204(12)
C1 0.0565(17) 0.0402(14) 0.0466(16) 0.0087(11) 0.0154(12) 0.0091(10)
C1A 0.0301(5) 0.0315(5) 0.0342(6) -0.0051(4) -0.0021(4) -0.0018(4)
C2 0.060(2) 0.0260(16) 0.039(2) -0.0040(16) 0.0013(19) 0.0002(15)
C3 0.035(2) 0.043(2) 0.059(3) -0.0052(19) 0.0025(18) 0.0012(16)
C4 0.042(2) 0.042(2) 0.061(3) -0.0028(19) -0.015(2) -0.0061(16)
C5 0.0316(17) 0.0386(18) 0.034(2) -0.0129(15) 0.0019(15) 0.0019(14)
C6 0.035(2) 0.057(2) 0.033(2) 0.0006(17) 0.0015(17) 0.0000(16)
C7 0.039(2) 0.0400(19) 0.049(2) -0.0035(17) 0.0044(17) 0.0018(15)
C8 0.0283(17) 0.046(2) 0.033(2) -0.0049(16) -0.0065(14) -0.0057(15)
C9 0.042(2) 0.039(2) 0.053(2) -0.0069(18) -0.0077(18) -0.0023(16)
C10 0.041(2) 0.061(2) 0.033(2) -0.0028(18) -0.0063(16) 0.0032(18)
C11 0.0396(17) 0.0392(17) 0.0349(19) 0.0017(13) -0.0039(13) 0.0056(12)
C11A 0.0458(5) 0.0205(4) 0.0336(5) 0.0008(4) -0.0028(4) 0.0023(3)
C12 0.039(2) 0.0330(18) 0.033(2) 0.0018(15) -0.0060(16) -0.0013(14)
C13 0.042(2) 0.0334(18) 0.038(2) 0.0131(16) -0.0072(16) -0.0009(14)
C14 0.044(2) 0.0239(16) 0.048(2) 0.0069(15) -0.0059(17) 0.0027(14)
C15 0.0326(18) 0.0179(14) 0.039(2) 0.0041(14) -0.0051(14) 0.0003(12)
C16 0.0429(19) 0.0233(15) 0.049(2) 0.0001(15) -0.0041(17) 0.0073(14)
C17 0.044(2) 0.0259(16) 0.060(3) 0.0112(16) -0.0131(18) -0.0052(15)
C18 0.068(3) 0.0254(16) 0.0250(18) 0.0005(14) 0.0046(17) 0.0108(16)
C19 0.061(2) 0.0356(18) 0.0297(19) -0.0012(15) -0.0060(17) -0.0081(17)
C20 0.069(3) 0.078(3) 0.046(3) 0.009(2) 0.018(2) 0.037(2)
C21 0.0331(18) 0.0378(18) 0.043(2) -0.0036(14) 0.0020(13) 0.0017(12)
C21A 0.0501(6) 0.0212(4) 0.0317(5) -0.0018(3) -0.0009(4) 0.0027(3)
C22 0.0349(19) 0.0356(18) 0.035(2) 0.0029(15) 0.0036(16) 0.0031(14)
C23 0.046(2) 0.0323(18) 0.036(2) -0.0053(16) 0.0062(17) 0.0020(15)
C24 0.047(2) 0.0249(16) 0.040(2) -0.0045(15) 0.0046(16) 0.0065(14)
C25 0.083(3) 0.0193(15) 0.031(2) -0.0016(14) -0.0075(19) 0.0033(17)
C26 0.085(3) 0.038(2) 0.034(2) -0.0041(16) 0.009(2) -0.023(2)
C27 0.091(3) 0.053(3) 0.049(3) -0.011(2) -0.030(2) 0.032(2)
C28 0.0345(18) 0.0181(14) 0.0372(19) -0.0049(13) 0.0018(14) -0.0010(12)
C29 0.0422(19) 0.0261(16) 0.050(2) -0.0016(15) -0.0006(17) 0.0085(14)
C30 0.042(2) 0.0281(16) 0.059(3) -0.0101(17) 0.0085(18) -0.0081(14)
C31 0.073(2) 0.0412(14) 0.0467(17) 0.0092(11) 0.0192(13) 0.0204(12)
C31A 0.0362(6) 0.0344(5) 0.0393(7) -0.0054(4) -0.0062(4) 0.0020(4)
C32 0.058(2) 0.0336(17) 0.040(2) -0.0025(17) -0.0072(19) 0.0032(16)
C33 0.037(2) 0.0377(18) 0.049(2) 0.0073(17) -0.0037(17) 0.0030(16)
C34 0.046(2) 0.0341(18) 0.049(3) 0.0034(17) -0.0159(19) -0.0047(15)
C35 0.039(2) 0.098(4) 0.068(3) -0.051(3) 0.000(2) 0.011(2)
C36 0.048(3) 0.148(5) 0.028(3) -0.015(3) -0.001(2) 0.018(3)
C37 0.041(2) 0.056(3) 0.121(5) -0.031(3) 0.005(3) 0.008(2)
C38 0.039(2) 0.050(2) 0.039(2) 0.0023(17) -0.0067(16) -0.0075(16)
C39 0.046(2) 0.043(2) 0.065(3) -0.006(2) -0.008(2) -0.0022(17)
C40 0.044(2) 0.079(3) 0.032(2) 0.000(2) -0.0042(17) 0.011(2)
N1 0.0305(14) 0.0327(14) 0.0238(14) -0.0008(11) 0.0016(12) 0.0003(11)
N2 0.0355(15) 0.0212(12) 0.0281(15) 0.0013(11) -0.0005(12) 0.0044(10)
N3 0.0381(15) 0.0184(12) 0.0295(15) 0.0001(11) -0.0009(12) -0.0011(10)
N4 0.0289(15) 0.0436(16) 0.0324(17) -0.0034(13) -0.0031(13) 0.0027(12)
B1 0.0283(17) 0.0216(16) 0.0287(19) 0.0075(14) -0.0024(15) 0.0007(13)
B2 0.0183(16) 0.0263(17) 0.036(2) 0.0030(16) -0.0052(15) 0.0027(12)
B3 0.0204(17) 0.0291(18) 0.032(2) -0.0008(16) -0.0008(15) -0.0003(13)
B4 0.036(2) 0.0233(17) 0.0295(19) -0.0008(15) -0.0007(16) 0.0040(14)

loop_
_atom_type_symbol
_atom_type_description
_atom_type_scat_dispersion_real
_atom_type_scat_dispersion_imag
_atom_type_scat_source
C C 0.0181 0.0091 'International Tables Vol C Tables 4.2.6.8 and 6.1.1.4'
H H 0.0000 0.0000 'International Tables Vol C Tables 4.2.6.8 and 6.1.1.4'
B B 0.0090 0.0039 'International Tables Vol C Tables 4.2.6.8 and 6.1.1.4'
N N 0.0311 0.0180 'International Tables Vol C Tables 4.2.6.8 and 6.1.1.4'
S S 0.3331 0.5567 'International Tables Vol C Tables 4.2.6.8 and 6.1.1.4'

loop_
_geom_angle_atom_site_label_1
_geom_angle_atom_site_label_2
_geom_angle_atom_site_label_3
_geom_angle
C4 S1 B1 105.06(19)
C2 S1A B1 119.3(3)
C14 S2 B2 104.65(18)
C12 S2A B2 122.0(3)
C24 S3 B3 104.04(18)
C22 S3A B3 123.5(3)
C34 S4 B4 105.28(18)
C32 S4A B4 121.6(3)
S1A C2 C3 128.7(3)
C4 C3 C2 124.7(4)
C3 C4 S1 126.4(3)
N1 C5 C7 111.7(3)
N1 C5 C6 112.4(3)
C7 C5 C6 112.1(3)
N1 C8 C10 112.9(3)
N1 C8 C9 112.6(3)
C10 C8 C9 112.7(3)
S2A C12 C13 127.2(3)
C14 C13 C12 123.0(3)
C13 C14 S2 126.8(3)
N2 C15 C16 113.2(3)
N2 C15 C17 112.7(3)
C16 C15 C17 112.4(3)
N2 C18 C20 112.4(3)
N2 C18 C19 113.0(3)
C20 C18 C19 111.4(3)
S3A C22 C23 125.4(3)
C24 C23 C22 124.7(3)
C23 C24 S3 126.4(3)
N3 C25 C26 112.9(3)
N3 C25 C27 111.3(3)
C26 C25 C27 112.3(3)
N3 C28 C29 113.2(3)
N3 C28 C30 112.6(3)
C29 C28 C30 112.5(3)
S4A C32 C33 127.0(4)
C34 C33 C32 125.7(4)
C33 C34 S4 125.4(3)
N4 C35 C36 111.3(4)
N4 C35 C37 111.7(4)
C36 C35 C37 113.5(4)
N4 C38 C40 113.5(3)
N4 C38 C39 112.9(3)
C40 C38 C39 112.7(4)
B1 N1 C8 125.1(3)
B1 N1 C5 121.7(3)
C8 N1 C5 113.2(3)
B2 N2 C18 122.1(3)
B2 N2 C15 124.1(3)
C18 N2 C15 113.8(3)
B3 N3 C28 124.2(3)
B3 N3 C25 122.0(2)
C28 N3 C25 113.6(3)
B4 N4 C38 126.1(3)
B4 N4 C35 120.1(3)
C38 N4 C35 113.8(3)
N1 B1 S1A 125.3(3)
N1 B1 S1 118.9(3)
S1A B1 S1 115.8(2)
N2 B2 S2A 125.7(3)
N2 B2 S2 118.1(3)
S2A B2 S2 116.2(2)
N3 B3 S3A 126.5(3)
N3 B3 S3 117.5(3)
S3A B3 S3 115.9(3)
N4 B4 S4A 125.9(3)
N4 B4 S4 119.4(3)
S4A B4 S4 114.7(2)

loop_
_geom_bond_atom_site_label_1
_geom_bond_atom_site_label_2
_geom_bond_distance
S1 C4 1.696(4)
S1 B1 1.841(4)
S1A C2 1.354(5)
S1A B1 1.644(4)
S2 C14 1.710(4)
S2 B2 1.842(3)
S2A C12 1.360(5)
S2A B2 1.571(5)
S3 C24 1.715(4)
S3 B3 1.846(4)
S3A C22 1.353(5)
S3A B3 1.563(5)
S4 C34 1.705(4)
S4 B4 1.845(4)
S4A C32 1.333(5)
S4A B4 1.625(4)
C2 C3 1.393(5)
C3 C4 1.338(6)
C5 N1 1.495(4)
C5 C7 1.517(5)
C5 C6 1.519(5)
C8 N1 1.474(4)
C8 C10 1.524(5)
C8 C9 1.525(5)
C12 C13 1.427(5)
C13 C14 1.340(5)
C15 N2 1.482(4)
C15 C16 1.508(4)
C15 C17 1.524(4)
C18 N2 1.478(4)
C18 C20 1.512(6)
C18 C19 1.516(5)
C22 C23 1.418(5)
C23 C24 1.331(5)
C25 N3 1.482(4)
C25 C26 1.515(6)
C25 C27 1.518(5)
C28 N3 1.478(4)
C28 C29 1.511(5)
C28 C30 1.513(4)
C32 C33 1.404(5)
C33 C34 1.329(6)
C35 N4 1.495(5)
C35 C36 1.502(7)
C35 C37 1.508(7)
C38 N4 1.460(4)
C38 C40 1.517(5)
C38 C39 1.521(5)
N1 B1 1.395(4)
N2 B2 1.408(5)
N3 B3 1.405(5)
N4 B4 1.396(5)
